data_1538963
loop_
_publ_author_name
'Parise, J.B.'
'McCarron, E.M.'
'Sleight, A.W.'

_publ_section_title
;
 A new modification of Re O3 -type Mo O3 and the deuterated intercalation
 compound from which it is derived: D0.99 Mo O3
;
_journal_name_full 'Materials Research Bulletin'
_journal_page_first 803
_journal_page_last 811
_journal_volume 22
_journal_year 1987
_chemical_formula_sum 'Mo O3'
_space_group_IT_number 14
_symmetry_space_group_name_Hall '-P 2ybc'
_symmetry_space_group_name_H-M 'P 1 21/c 1'
_cell_angle_alpha 90
_cell_angle_beta 135.96
_cell_angle_gamma 90
_cell_formula_units_Z 8
_cell_length_a 7.6898
_cell_length_b 7.478
_cell_length_c 10.6816
_cell_volume 426.994
_citation_journal_id_ASTM MRBUAC
_cod_data_source_file Parise_MRBUAC_1987_699.cif
_cod_data_source_block Mo1O3
_cod_original_formula_sum 'Mo1 O3'
_cod_database_code 1538963

loop_
_symmetry_equiv_pos_as_xyz
x,y,z
-x,y+1/2,-z+1/2
-x,-y,-z
x,-y-1/2,z-1/2

loop_
_atom_site_label
_atom_site_type_symbol
_atom_site_fract_x
_atom_site_fract_y
_atom_site_fract_z
_atom_site_occupancy
_atom_site_U_iso_or_equiv
O4 O 0.522 0.255 0.782 1 0.0
Mo2 Mo 0.533 0.02 0.754 1 0.0
O1 O 0.183 0.036 0.997 1 0.0
O2 O 0.227 0.49 0.002 1 0.0
Mo1 Mo 0.029 0.03 0.735 1 0.0
O3 O 0.003 0.271 0.709 1 0.0
O6 O 0.707 0.482 0.702 1 0.0
O5 O 0.711 0.067 0.699 1 0.0
